data_2311892
loop_
_publ_author_name
'Castro, Miguel'
'Falvello, Larry R.'
'Forc\'en-V\'azquez, Elena'
'Guerra, Pablo'
'Al-Kenany, Nuha A'
'Mart\'inez, Gema'
'Tom\'as, Milagros'

_publ_section_title
;
 A phase transition caught in mid-course: independent and concomitant
 analyses of the monoclinic and triclinic structures of
 (<sup>n</sup>Bu<sub>4</sub>N)[Co(orotate)<sub>2</sub>(bipy)]&#x00B7;3H<sub>2</sub>O.
;
_journal_coeditor_code SK3662
_journal_issue 'Pt 9'
_journal_name_full 'Acta crystallographica. Section C, Structural chemistry'
_journal_page_first 731
_journal_page_last 742
_journal_paper_doi 10.1107/S2053229617010841
_journal_volume 73
_journal_year 2017
_chemical_formula_iupac '(C16 H36 N) [Co (C5 H2 N2 O4)2 (C10 H8 N2)], 3H2 O'
_chemical_formula_moiety 'C16 H36 N +, C20 H12 Co N6 O8 -, 3(H2 O)'
_chemical_formula_sum 'C36 H54 Co N7 O11'
_chemical_formula_weight 819.79
_chemical_name_systematic
;
Tetra-<i>n</i>-butylammonium
(2,2'-bipyridine-\k^2^<i>N</i>,<i>N</i>')bis(2,4-dioxo-1,2,3,4-\
tetrahydropyrimidin-1-ide-6-carboxylato-\k<i>N</i>^1^)cobalt(III) trihydrate
;
_space_group_crystal_system monoclinic
_space_group_IT_number 13
_space_group_name_Hall '-P 2yac'
_space_group_name_H-M_alt 'P 1 2/n 1'
_atom_sites_solution_hydrogens mixed
_atom_sites_solution_primary direct
_audit_creation_method SHELXL-2014/7
_cell_angle_alpha 90
_cell_angle_beta 103.847(3)
_cell_angle_gamma 90
_cell_formula_units_Z 2
_cell_length_a 13.0259(4)
_cell_length_b 9.3504(3)
_cell_length_c 16.3308(5)
_cell_measurement_reflns_used 12294
_cell_measurement_temperature 220.0(10)
_cell_measurement_theta_max 28.6862
_cell_measurement_theta_min 4.2067
_cell_volume 1931.24(11)
_computing_cell_refinement
;
CrysAlis RED (Oxford Diffraction, 2009)
;
_computing_data_collection
;
CrysAlis CCD (Oxford Diffraction, 2009)
;
_computing_data_reduction
;
CrysAlis RED (Oxford Diffraction, 2009)
;
_computing_molecular_graphics '<i>DIAMOND</i> (Brandenburg, 1996)'
_computing_publication_material 'SHELXL2014 (Sheldrick, 2015)'
_computing_structure_refinement 'SHELXL2014 (Sheldrick, 2015)'
_computing_structure_solution
;
SIR92 (Altomare et al., 1994)
;
_diffrn_ambient_temperature 220.0(10)
_diffrn_detector_area_resol_mean 16.0655
_diffrn_measured_fraction_theta_full 0.995
_diffrn_measured_fraction_theta_max 0.927
_diffrn_measurement_device_type 'Oxford Diffraction Xcalibur Sapphire3'
_diffrn_measurement_method '\w scans'
_diffrn_radiation_monochromator graphite
_diffrn_radiation_source 'Enhance (Mo) X-ray Source'
_diffrn_radiation_type MoK\a
_diffrn_radiation_wavelength 0.71073
_diffrn_reflns_av_R_equivalents 0.0499
_diffrn_reflns_limit_h_max 17
_diffrn_reflns_limit_h_min -17
_diffrn_reflns_limit_k_max 12
_diffrn_reflns_limit_k_min -11
_diffrn_reflns_limit_l_max 21
_diffrn_reflns_limit_l_min -21
_diffrn_reflns_number 21720
_diffrn_reflns_theta_full 25.000
_diffrn_reflns_theta_max 28.782
_diffrn_reflns_theta_min 4.216
_exptl_absorpt_coefficient_mu 0.513
_exptl_absorpt_correction_T_max 1.00000
_exptl_absorpt_correction_T_min 0.91224
_exptl_absorpt_correction_type multi-scan
_exptl_absorpt_process_details
;
(CrysAlis RED; Oxford Diffraction, 2009)
;
_exptl_crystal_colour red
_exptl_crystal_density_diffrn 1.410
_exptl_crystal_description rhomb
_exptl_crystal_F_000 868
_exptl_crystal_size_max 0.670
_exptl_crystal_size_mid 0.390
_exptl_crystal_size_min 0.300
_refine_diff_density_max 1.044
_refine_diff_density_min -0.915
_refine_ls_extinction_method none
_refine_ls_goodness_of_fit_ref 1.070
_refine_ls_hydrogen_treatment mixed
_refine_ls_matrix_type full
_refine_ls_number_parameters 264
_refine_ls_number_reflns 4673
_refine_ls_number_restraints 0
_refine_ls_restrained_S_all 1.070
_refine_ls_R_factor_all 0.0587
_refine_ls_R_factor_gt 0.0480
_refine_ls_shift/su_max 0.002
_refine_ls_shift/su_mean 0.000
_refine_ls_structure_factor_coef Fsqd
_refine_ls_weighting_details 'w=1/[\s^2^(Fo^2^)+(0.0670P)^2^+0.9763P] where P=(Fo^2^+2Fc^2^)/3'
_refine_ls_weighting_scheme calc
_refine_ls_wR_factor_gt 0.1255
_refine_ls_wR_factor_ref 0.1294
_reflns_number_gt 3836
_reflns_number_total 4673
_reflns_threshold_expression 'I > 2\s(I)'
_cod_data_source_file sk3662sup1.cif
_cod_data_source_block 2c
_cod_original_sg_symbol_H-M 'P 2/n'
_cod_database_code 2311892
_shelx_space_group_comment
;
The symmetry employed for this shelxl refinement is uniquely defined
by the following loop, which should always be used as a source of
symmetry information in preference to the above space-group names.
They are only intended as comments.
;
_shelx_estimated_absorpt_t_min 0.725
_shelx_estimated_absorpt_t_max 0.861

loop_
_space_group_symop_operation_xyz
'x, y, z'
'-x+1/2, y, -z+1/2'
'-x, -y, -z'
'x-1/2, -y, z-1/2'

loop_
_atom_site_type_symbol
_atom_site_label
_atom_site_fract_x
_atom_site_fract_y
_atom_site_fract_z
_atom_site_U_iso_or_equiv
_atom_site_adp_type
_atom_site_calc_flag
_atom_site_occupancy
Co Co1 0.2500 0.33599(4) 0.7500 0.02272(13) Uani d 1
N N1 0.25009(14) 0.31516(18) 0.86903(10) 0.0242(4) Uani d 1
C C2 0.18681(17) 0.3800(2) 0.91408(13) 0.0268(4) Uani d 1
O O2 0.12250(14) 0.47428(19) 0.88633(10) 0.0394(4) Uani d 1
N N3 0.19918(14) 0.33411(19) 0.99698(11) 0.0276(4) Uani d 1
H H3 0.1594 0.3753 1.0259 0.033 Uiso calc 1
C C4 0.26756(16) 0.2305(2) 1.03818(13) 0.0260(4) Uani d 1
O O4 0.27188(13) 0.20141(18) 1.11312(9) 0.0331(4) Uani d 1
C C5 0.33075(17) 0.1657(2) 0.98759(14) 0.0287(4) Uani d 1
H H5 0.3802 0.0941 1.0099 0.034 Uiso calc 1
C C6 0.31732(16) 0.2102(2) 0.90692(13) 0.0243(4) Uani d 1
C C7 0.37898(17) 0.1424(2) 0.84921(13) 0.0259(4) Uani d 1
O O7 0.35619(12) 0.19438(15) 0.77356(9) 0.0281(3) Uani d 1
O O8 0.44460(13) 0.04958(17) 0.87394(11) 0.0373(4) Uani d 1
N N9 0.35004(13) 0.49043(18) 0.77636(11) 0.0250(4) Uani d 1
C C10 0.45493(17) 0.4766(2) 0.80301(14) 0.0315(5) Uani d 1
H H10 0.4844 0.3844 0.8106 0.038 Uiso calc 1
C C11 0.52116(19) 0.5935(3) 0.81962(16) 0.0374(5) Uani d 1
H H11 0.5946 0.5811 0.8387 0.045 Uiso calc 1
C C12 0.4781(2) 0.7294(3) 0.80788(17) 0.0420(6) Uani d 1
H H12 0.5217 0.8106 0.8190 0.050 Uiso calc 1
C C13 0.3702(2) 0.7435(3) 0.77965(17) 0.0407(6) Uani d 1
H H13 0.3392 0.8347 0.7707 0.049 Uiso calc 1
C C14 0.30789(17) 0.6223(2) 0.76457(14) 0.0292(5) Uani d 1
N N15 0.7500 0.1495(3) 0.7500 0.0362(6) Uani d 1
C C16 0.84331(17) 0.0515(2) 0.78540(15) 0.0318(5) Uani d 1
H H16A 0.8620 0.0018 0.7381 0.038 Uiso calc 1
H H16B 0.8204 -0.0212 0.8204 0.038 Uiso calc 1
C C17 0.94257(19) 0.1229(3) 0.83773(17) 0.0399(6) Uani d 1
H H17A 0.9284 0.1610 0.8898 0.048 Uiso calc 1
H H17B 0.9626 0.2029 0.8060 0.048 Uiso calc 1
C C18 1.03332(19) 0.0155(3) 0.85930(18) 0.0421(6) Uani d 1
H H18A 1.0539 -0.0102 0.8073 0.051 Uiso calc 1
H H18B 1.0942 0.0621 0.8967 0.051 Uiso calc 1
C C19 1.0087(2) -0.1208(3) 0.9014(2) 0.0542(7) Uani d 1
H H19A 0.9809 -0.0967 0.9497 0.081 Uiso calc 1
H H19B 1.0728 -0.1767 0.9198 0.081 Uiso calc 1
H H19C 0.9566 -0.1761 0.8615 0.081 Uiso calc 1
C C20 0.7278(2) 0.2471(3) 0.8177(2) 0.0516(7) Uani d 1
H H20A 0.7895 0.3090 0.8375 0.062 Uiso calc 1
H H20B 0.6681 0.3089 0.7920 0.062 Uiso calc 1
C C21 0.7033(2) 0.1756(3) 0.8928(2) 0.0579(8) Uani d 1
H H21A 0.7558 0.1013 0.9145 0.069 Uiso calc 1
H H21B 0.6333 0.1309 0.8772 0.069 Uiso calc 1
C C22 0.7059(3) 0.2906(5) 0.9601(3) 0.0931(15) Uani d 1
H H22A 0.7800 0.3163 0.9837 0.112 Uiso calc 1
H H22B 0.6705 0.3758 0.9318 0.112 Uiso calc 1
C C23 0.6631(5) 0.2607(9) 1.0237(4) 0.177(4) Uani d 1
H H23A 0.6013 0.2009 1.0039 0.266 Uiso calc 1
H H23B 0.6425 0.3488 1.0468 0.266 Uiso calc 1
H H23C 0.7142 0.2103 1.0671 0.266 Uiso calc 1
O O1W 0.59064(17) 0.5169(2) 0.60831(13) 0.0419(4) Uani d 1
H H1WA 0.528(4) 0.511(5) 0.604(3) 0.102(16) Uiso d 1
H H1WB 0.617(3) 0.558(4) 0.654(3) 0.078(13) Uiso d 1
O O2W 0.7500 0.6371(3) 0.7500 0.0408(6) Uani d 1
H H2W 0.742(3) 0.685(4) 0.788(2) 0.066(11) Uiso d 1

loop_
_atom_site_aniso_label
_atom_site_aniso_U_11
_atom_site_aniso_U_22
_atom_site_aniso_U_33
_atom_site_aniso_U_12
_atom_site_aniso_U_13
_atom_site_aniso_U_23
Co1 0.0278(2) 0.0220(2) 0.0220(2) 0.000 0.01305(15) 0.000
N1 0.0288(8) 0.0259(8) 0.0207(8) 0.0015(7) 0.0118(7) -0.0003(6)
C2 0.0297(10) 0.0285(10) 0.0254(10) 0.0013(8) 0.0131(8) -0.0004(8)
O2 0.0454(10) 0.0467(10) 0.0313(9) 0.0202(8) 0.0195(7) 0.0068(7)
N3 0.0315(9) 0.0316(9) 0.0241(8) 0.0023(7) 0.0150(7) -0.0017(7)
C4 0.0288(10) 0.0276(10) 0.0236(10) -0.0053(8) 0.0101(8) -0.0014(8)
O4 0.0401(9) 0.0397(9) 0.0225(7) -0.0017(7) 0.0133(6) 0.0014(6)
C5 0.0347(11) 0.0264(10) 0.0278(10) 0.0018(9) 0.0127(9) 0.0014(8)
C6 0.0286(10) 0.0205(9) 0.0269(10) -0.0024(7) 0.0128(8) -0.0031(8)
C7 0.0332(10) 0.0209(9) 0.0273(10) -0.0018(8) 0.0145(8) -0.0031(8)
O7 0.0361(8) 0.0263(7) 0.0266(7) 0.0061(6) 0.0169(6) 0.0013(6)
O8 0.0464(10) 0.0333(8) 0.0362(9) 0.0143(7) 0.0175(7) 0.0039(7)
N9 0.0273(9) 0.0268(8) 0.0236(9) -0.0009(7) 0.0117(7) -0.0012(7)
C10 0.0303(11) 0.0329(11) 0.0339(11) 0.0004(9) 0.0126(9) -0.0001(9)
C11 0.0297(11) 0.0399(13) 0.0428(13) -0.0056(10) 0.0094(10) -0.0010(10)
C12 0.0379(13) 0.0350(13) 0.0521(15) -0.0121(10) 0.0091(11) -0.0042(11)
C13 0.0432(14) 0.0256(11) 0.0527(15) -0.0034(10) 0.0103(11) -0.0009(10)
C14 0.0322(11) 0.0259(10) 0.0316(11) -0.0004(8) 0.0115(9) -0.0016(8)
N15 0.0333(14) 0.0236(13) 0.0511(17) 0.000 0.0090(12) 0.000
C16 0.0342(11) 0.0250(10) 0.0376(12) 0.0012(8) 0.0114(9) 0.0013(9)
C17 0.0362(12) 0.0337(12) 0.0493(15) -0.0052(9) 0.0091(11) 0.0017(11)
C18 0.0332(12) 0.0432(14) 0.0497(15) -0.0037(10) 0.0096(11) 0.0024(11)
C19 0.0497(16) 0.0526(16) 0.0579(18) 0.0012(13) 0.0083(14) 0.0148(14)
C20 0.0399(14) 0.0324(13) 0.080(2) 0.0027(10) 0.0096(14) -0.0212(13)
C21 0.0481(16) 0.0605(18) 0.070(2) -0.0095(14) 0.0232(15) -0.0366(16)
C22 0.065(2) 0.108(3) 0.109(3) -0.012(2) 0.025(2) -0.078(3)
C23 0.161(6) 0.255(8) 0.154(6) -0.125(6) 0.114(5) -0.158(6)
O1W 0.0426(11) 0.0451(10) 0.0448(11) -0.0054(8) 0.0236(9) -0.0041(8)
O2W 0.0505(15) 0.0456(15) 0.0316(13) 0.000 0.0201(12) 0.000

loop_
_atom_type_symbol
_atom_type_description
_atom_type_scat_dispersion_real
_atom_type_scat_dispersion_imag
_atom_type_scat_source
C C 0.0033 0.0016 'International Tables Vol C Tables 4.2.6.8 and 6.1.1.4'
H H 0.0000 0.0000 'International Tables Vol C Tables 4.2.6.8 and 6.1.1.4'
N N 0.0061 0.0033 'International Tables Vol C Tables 4.2.6.8 and 6.1.1.4'
O O 0.0106 0.0060 'International Tables Vol C Tables 4.2.6.8 and 6.1.1.4'
Co Co 0.3494 0.9721 'International Tables Vol C Tables 4.2.6.8 and 6.1.1.4'

loop_
_geom_angle_atom_site_label_1
_geom_angle_atom_site_label_2
_geom_angle_atom_site_label_3
_geom_angle_site_symmetry_1
_geom_angle_site_symmetry_3
_geom_angle
O7 Co1 O7 2_556 . 90.86(9)
O7 Co1 N9 2_556 2_556 93.26(7)
O7 Co1 N9 . 2_556 175.41(7)
O7 Co1 N9 2_556 . 175.41(7)
O7 Co1 N9 . . 93.26(7)
N9 Co1 N9 2_556 . 82.69(10)
O7 Co1 N1 2_556 . 87.64(7)
O7 Co1 N1 . . 84.33(7)
N9 Co1 N1 2_556 . 97.85(7)
N9 Co1 N1 . . 90.75(7)
O7 Co1 N1 2_556 2_556 84.33(7)
O7 Co1 N1 . 2_556 87.64(7)
N9 Co1 N1 2_556 2_556 90.75(7)
N9 Co1 N1 . 2_556 97.85(7)
N1 Co1 N1 . 2_556 168.56(10)
C6 N1 C2 . . 118.63(17)
C6 N1 Co1 . . 111.79(12)
C2 N1 Co1 . . 129.26(14)
O2 C2 N1 . . 124.42(19)
O2 C2 N3 . . 119.42(18)
N1 C2 N3 . . 116.15(18)
C4 N3 C2 . . 127.06(17)
C4 N3 H3 . . 116.5
C2 N3 H3 . . 116.5
O4 C4 N3 . . 120.46(18)
O4 C4 C5 . . 125.4(2)
N3 C4 C5 . . 114.17(17)
C6 C5 C4 . . 118.25(19)
C6 C5 H5 . . 120.9
C4 C5 H5 . . 120.9
C5 C6 N1 . . 125.70(18)
C5 C6 C7 . . 120.87(19)
N1 C6 C7 . . 113.43(17)
O8 C7 O7 . . 124.53(18)
O8 C7 C6 . . 121.75(19)
O7 C7 C6 . . 113.71(18)
C7 O7 Co1 . . 116.59(12)
C10 N9 C14 . . 119.06(19)
C10 N9 Co1 . . 125.78(15)
C14 N9 Co1 . . 115.15(14)
N9 C10 C11 . . 122.0(2)
N9 C10 H10 . . 119.0
C11 C10 H10 . . 119.0
C10 C11 C12 . . 119.2(2)
C10 C11 H11 . . 120.4
C12 C11 H11 . . 120.4
C13 C12 C11 . . 118.8(2)
C13 C12 H12 . . 120.6
C11 C12 H12 . . 120.6
C12 C13 C14 . . 119.4(2)
C12 C13 H13 . . 120.3
C14 C13 H13 . . 120.3
N9 C14 C13 . . 121.6(2)
N9 C14 C14 . 2_556 113.49(12)
C13 C14 C14 . 2_556 124.89(14)
C20 N15 C20 . 2_656 105.9(3)
C20 N15 C16 . . 111.10(15)
C20 N15 C16 2_656 . 111.46(13)
C20 N15 C16 . 2_656 111.46(14)
C20 N15 C16 2_656 2_656 111.10(15)
C16 N15 C16 . 2_656 106.0(2)
N15 C16 C17 . . 116.32(18)
N15 C16 H16A . . 108.2
C17 C16 H16A . . 108.2
N15 C16 H16B . . 108.2
C17 C16 H16B . . 108.2
H16A C16 H16B . . 107.4
C16 C17 C18 . . 110.4(2)
C16 C17 H17A . . 109.6
C18 C17 H17A . . 109.6
C16 C17 H17B . . 109.6
C18 C17 H17B . . 109.6
H17A C17 H17B . . 108.1
C19 C18 C17 . . 114.9(2)
C19 C18 H18A . . 108.5
C17 C18 H18A . . 108.5
C19 C18 H18B . . 108.5
C17 C18 H18B . . 108.5
H18A C18 H18B . . 107.5
C18 C19 H19A . . 109.5
C18 C19 H19B . . 109.5
H19A C19 H19B . . 109.5
C18 C19 H19C . . 109.5
H19A C19 H19C . . 109.5
H19B C19 H19C . . 109.5
C21 C20 N15 . . 116.4(2)
C21 C20 H20A . . 108.2
N15 C20 H20A . . 108.2
C21 C20 H20B . . 108.2
N15 C20 H20B . . 108.2
H20A C20 H20B . . 107.3
C20 C21 C22 . . 107.6(3)
C20 C21 H21A . . 110.2
C22 C21 H21A . . 110.2
C20 C21 H21B . . 110.2
C22 C21 H21B . . 110.2
H21A C21 H21B . . 108.5
C23 C22 C21 . . 118.3(4)
C23 C22 H22A . . 107.7
C21 C22 H22A . . 107.7
C23 C22 H22B . . 107.7
C21 C22 H22B . . 107.7
H22A C22 H22B . . 107.1
C22 C23 H23A . . 109.5
C22 C23 H23B . . 109.5
H23A C23 H23B . . 109.5
C22 C23 H23C . . 109.5
H23A C23 H23C . . 109.5
H23B C23 H23C . . 109.5
H1WA O1W H1WB . . 107(4)

loop_
_geom_bond_atom_site_label_1
_geom_bond_atom_site_label_2
_geom_bond_site_symmetry_2
_geom_bond_distance
Co1 O7 2_556 1.8867(15)
Co1 O7 . 1.8868(14)
Co1 N9 2_556 1.9236(17)
Co1 N9 . 1.9236(17)
Co1 N1 . 1.9534(16)
Co1 N1 2_556 1.9534(16)
N1 C6 . 1.362(3)
N1 C2 . 1.371(2)
C2 O2 . 1.225(3)
C2 N3 . 1.392(3)
N3 C4 . 1.377(3)
N3 H3 . 0.8700
C4 O4 . 1.242(2)
C4 C5 . 1.433(3)
C5 C6 . 1.352(3)
C5 H5 . 0.9400
C6 C7 . 1.516(3)
C7 O8 . 1.217(3)
C7 O7 . 1.294(3)
N9 C10 . 1.337(3)
N9 C14 . 1.345(3)
C10 C11 . 1.379(3)
C10 H10 . 0.9400
C11 C12 . 1.383(4)
C11 H11 . 0.9400
C12 C13 . 1.377(4)
C12 H12 . 0.9400
C13 C14 . 1.381(3)
C13 H13 . 0.9400
C14 C14 2_556 1.469(4)
N15 C20 . 1.514(3)
N15 C20 2_656 1.514(3)
N15 C16 . 1.521(3)
N15 C16 2_656 1.521(3)
C16 C17 . 1.523(3)
C16 H16A . 0.9800
C16 H16B . 0.9800
C17 C18 . 1.527(3)
C17 H17A . 0.9800
C17 H17B . 0.9800
C18 C19 . 1.518(4)
C18 H18A . 0.9800
C18 H18B . 0.9800
C19 H19A . 0.9700
C19 H19B . 0.9700
C19 H19C . 0.9700
C20 C21 . 1.497(5)
C20 H20A . 0.9800
C20 H20B . 0.9800
C21 C22 . 1.532(4)
C21 H21A . 0.9800
C21 H21B . 0.9800
C22 C23 . 1.321(7)
C22 H22A . 0.9800
C22 H22B . 0.9800
C23 H23A . 0.9700
C23 H23B . 0.9700
C23 H23C . 0.9700
O1W H1WA . 0.81(5)
O1W H1WB . 0.84(4)
O2W H2W . 0.79(3)

loop_
_geom_hbond_atom_site_label_D
_geom_hbond_atom_site_label_H
_geom_hbond_atom_site_label_A
_geom_hbond_site_symmetry_A
_geom_hbond_distance_DH
_geom_hbond_distance_HA
_geom_hbond_distance_DA
_geom_hbond_angle_DHA
N3 H3 O1W 4_566 0.87 2.05 2.911(2) 169.8
O1W H1WA O2 2_556 0.81(5) 2.03(5) 2.827(3) 169(5)
O1W H1WB O2W . 0.84(4) 2.17(4) 2.937(3) 152(4)
O1W H1WA O2 2_556 0.81(5) 2.03(5) 2.827(3) 169(5)
O2W H2W O4 3_667 0.79(3) 1.98(3) 2.768(2) 177(4)
C10 H10 O7 . 0.94 2.41 2.924(3) 113.9
C16 H16B O4 3_657 0.98 2.47 3.433(3) 168.3
C20 H20A O1W 2_656 0.98 2.52 3.471(3) 164.2
C21 H21B O8 . 0.98 2.56 3.513(3) 163.9

loop_
_geom_torsion_atom_site_label_1
_geom_torsion_atom_site_label_2
_geom_torsion_atom_site_label_3
_geom_torsion_atom_site_label_4
_geom_torsion_site_symmetry_1
_geom_torsion_site_symmetry_4
_geom_torsion
C6 N1 C2 O2 . . -179.1(2)
Co1 N1 C2 O2 . . -6.2(3)
C6 N1 C2 N3 . . 1.5(3)
Co1 N1 C2 N3 . . 174.43(14)
O2 C2 N3 C4 . . -179.7(2)
N1 C2 N3 C4 . . -0.3(3)
C2 N3 C4 O4 . . 178.8(2)
C2 N3 C4 C5 . . -0.3(3)
O4 C4 C5 C6 . . -179.4(2)
N3 C4 C5 C6 . . -0.4(3)
C4 C5 C6 N1 . . 1.8(3)
C4 C5 C6 C7 . . -177.90(18)
C2 N1 C6 C5 . . -2.4(3)
Co1 N1 C6 C5 . . -176.47(18)
C2 N1 C6 C7 . . 177.27(18)
Co1 N1 C6 C7 . . 3.2(2)
C5 C6 C7 O8 . . -2.3(3)
N1 C6 C7 O8 . . 177.96(19)
C5 C6 C7 O7 . . 178.77(19)
N1 C6 C7 O7 . . -0.9(3)
O8 C7 O7 Co1 . . 179.15(17)
C6 C7 O7 Co1 . . -2.0(2)
O7 Co1 O7 C7 2_556 . -84.49(14)
N9 Co1 O7 C7 . . 93.48(15)
N1 Co1 O7 C7 . . 3.05(15)
N1 Co1 O7 C7 2_556 . -168.78(15)
C14 N9 C10 C11 . . 0.7(3)
Co1 N9 C10 C11 . . 179.27(17)
N9 C10 C11 C12 . . -0.5(4)
C10 C11 C12 C13 . . -0.2(4)
C11 C12 C13 C14 . . 0.6(4)
C10 N9 C14 C13 . . -0.3(3)
Co1 N9 C14 C13 . . -179.00(18)
C10 N9 C14 C14 . 2_556 -179.9(2)
Co1 N9 C14 C14 . 2_556 1.4(3)
C12 C13 C14 N9 . . -0.4(4)
C12 C13 C14 C14 . 2_556 179.2(3)
C20 N15 C16 C17 . . -49.0(3)
C20 N15 C16 C17 2_656 . 68.8(3)
C16 N15 C16 C17 2_656 . -170.2(2)
N15 C16 C17 C18 . . -172.76(18)
C16 C17 C18 C19 . . -53.7(3)
C20 N15 C20 C21 2_656 . -180.0(3)
C16 N15 C20 C21 . . -58.8(3)
C16 N15 C20 C21 2_656 . 59.1(3)
N15 C20 C21 C22 . . 168.7(2)
C20 C21 C22 C23 . . 164.5(6)
